data_1501955
loop_
_publ_author_name
'Gu\'erot, Carine'
'Tchitchanov, Boris H.'
'Knust, Henner'
'Carreira, Erick M.'

_publ_section_title
;
 Synthesis of novel angular spirocyclic azetidines.
;
_journal_issue 4
_journal_name_full 'Organic letters'
_journal_page_first 780
_journal_page_last 783
_journal_paper_doi 10.1021/ol103050c
_journal_volume 13
_journal_year 2011
_chemical_formula_sum 'C19 H19 N O'
_chemical_formula_weight 277.35
_chemical_name_systematic
; 
 ? 
;
_space_group_IT_number 2
_symmetry_cell_setting triclinic
_symmetry_space_group_name_Hall '-P 1'
_symmetry_space_group_name_H-M 'P -1'
_atom_sites_solution_hydrogens geom
_atom_sites_solution_primary direct
_atom_sites_solution_secondary difmap
_audit_creation_method SHELXL-97
_cell_angle_alpha 95.84(3)
_cell_angle_beta 99.81(3)
_cell_angle_gamma 110.54(3)
_cell_formula_units_Z 2
_cell_length_a 8.1910(16)
_cell_length_b 9.4560(19)
_cell_length_c 10.496(2)
_cell_measurement_temperature 89(2)
_cell_volume 738.6(3)
_computing_cell_refinement XDS
_computing_data_collection MAR
_computing_data_reduction XDS
_computing_molecular_graphics XSHELL
_computing_structure_refinement 'SHELXL-97 (Sheldrick, 1997)'
_computing_structure_solution 'SHELXS-97 (Sheldrick, 1990)'
_diffrn_ambient_temperature 89(2)
_diffrn_detector_area_resol_mean 0.85
_diffrn_measured_fraction_theta_full 0.912
_diffrn_measured_fraction_theta_max 0.912
_diffrn_measurement_device_type CCD
_diffrn_measurement_method Rotation
_diffrn_radiation_source 'SLS-Beamline X10SA'
_diffrn_radiation_type Synchrotron
_diffrn_radiation_wavelength 0.70000
_diffrn_reflns_av_R_equivalents 0.0502
_diffrn_reflns_av_sigmaI/netI 0.0484
_diffrn_reflns_limit_h_max 9
_diffrn_reflns_limit_h_min -9
_diffrn_reflns_limit_k_max 11
_diffrn_reflns_limit_k_min -11
_diffrn_reflns_limit_l_max 12
_diffrn_reflns_limit_l_min -12
_diffrn_reflns_number 8298
_diffrn_reflns_theta_full 24.71
_diffrn_reflns_theta_max 24.71
_diffrn_reflns_theta_min 2.00
_exptl_absorpt_coefficient_mu 0.076
_exptl_absorpt_correction_type none
_exptl_crystal_colour colourless
_exptl_crystal_density_diffrn 1.247
_exptl_crystal_density_method 'not measured'
_exptl_crystal_F_000 296
_exptl_crystal_size_max 0.20
_exptl_crystal_size_mid 0.08
_exptl_crystal_size_min 0.05
_refine_diff_density_max 0.341
_refine_diff_density_min -0.427
_refine_diff_density_rms 0.107
_refine_ls_extinction_coef 0.89(5)
_refine_ls_extinction_expression Fc^*^=kFc[1+0.001xFc^2^\l^3^/sin(2\q)]^-1/4^
_refine_ls_extinction_method SHELXL
_refine_ls_goodness_of_fit_ref 1.109
_refine_ls_hydrogen_treatment constr
_refine_ls_matrix_type full
_refine_ls_number_parameters 191
_refine_ls_number_reflns 2298
_refine_ls_number_restraints 0
_refine_ls_restrained_S_all 1.109
_refine_ls_R_factor_all 0.0576
_refine_ls_R_factor_gt 0.0576
_refine_ls_shift/su_max 0.000
_refine_ls_shift/su_mean 0.000
_refine_ls_structure_factor_coef Fsqd
_refine_ls_weighting_details 'calc w=1/[\s^2^(Fo^2^)+(0.0872P)^2^+0.2573P] where P=(Fo^2^+2Fc^2^)/3'
_refine_ls_weighting_scheme calc
_refine_ls_wR_factor_gt 0.1464
_refine_ls_wR_factor_ref 0.1464
_reflns_number_gt 2292
_reflns_number_total 2298
_reflns_threshold_expression >2sigma(I)
_cod_data_source_file ol103050c_si_002.cif
_cod_data_source_block x2037sls
_cod_depositor_comments
;
The following automatic conversions were performed:

'_symmetry_cell_setting' value 'Triclinic' changed to 'triclinic'
according to /home/saulius/struct/CIF-dictionaries/cif_core.dic
dictionary named 'cif_core.dic' version 2.4.1 from 2010-06-29.

Automatic conversion script
Id: cif_fix_values 1715 2011-07-08 13:25:40Z adriana 
;
_cod_original_cell_volume 738.5(3)
_cod_original_sg_symbol_H-M 'P-1   '
_cod_database_code 1501955

loop_
_symmetry_equiv_pos_as_xyz
'x, y, z'
'-x, -y, -z'

loop_
_atom_site_label
_atom_site_type_symbol
_atom_site_fract_x
_atom_site_fract_y
_atom_site_fract_z
_atom_site_U_iso_or_equiv
_atom_site_adp_type
_atom_site_occupancy
_atom_site_symmetry_multiplicity
_atom_site_calc_flag
_atom_site_refinement_flags
O1 O 1.01706(15) 0.46005(12) 0.76680(11) 0.0265(4) Uani 1 1 d .
N2 N 0.73119(17) 0.20773(14) 0.48927(12) 0.0197(4) Uani 1 1 d .
C3 C 0.9266(2) 0.24154(19) 0.90976(15) 0.0260(4) Uani 1 1 d .
H3A H 1.0397 0.2869 0.9773 0.031 Uiso 1 1 calc R
H3B H 0.8801 0.1285 0.8849 0.031 Uiso 1 1 calc R
C4 C 0.7903(2) 0.31959(19) 0.90883(16) 0.0274(4) Uani 1 1 d .
H4A H 0.6616 0.2536 0.8834 0.033 Uiso 1 1 calc R
H4B H 0.8212 0.4120 0.9757 0.033 Uiso 1 1 calc R
C5 C 0.8961(2) 0.33027(17) 0.80792(15) 0.0227(4) Uani 1 1 d .
C6 C 0.8825(2) 0.33453(16) 0.67030(15) 0.0222(4) Uani 1 1 d .
C7 C 0.9158(2) 0.23532(17) 0.56224(15) 0.0226(4) Uani 1 1 d .
H7A H 1.0114 0.2923 0.5193 0.027 Uiso 1 1 calc R
H7B H 0.9318 0.1424 0.5881 0.027 Uiso 1 1 calc R
C8 C 0.7336(2) 0.34807(17) 0.57017(14) 0.0224(4) Uani 1 1 d .
H8A H 0.6225 0.3339 0.6016 0.027 Uiso 1 1 calc R
H8B H 0.7707 0.4412 0.5298 0.027 Uiso 1 1 calc R
C9 C 0.6997(2) 0.20242(16) 0.34726(14) 0.0198(4) Uani 1 1 d .
H9 H 0.7993 0.2891 0.3278 0.024 Uiso 1 1 calc R
C10 C 0.69740(19) 0.05234(17) 0.27682(14) 0.0196(4) Uani 1 1 d .
C11 C 0.7056(2) 0.03842(18) 0.14501(15) 0.0241(4) Uani 1 1 d .
H11 H 0.7140 0.1227 0.1008 0.029 Uiso 1 1 calc R
C12 C 0.7017(2) -0.0971(2) 0.07749(16) 0.0287(4) Uani 1 1 d .
H12 H 0.7060 -0.1056 -0.0128 0.034 Uiso 1 1 calc R
C13 C 0.6916(2) -0.22034(18) 0.14176(17) 0.0269(4) Uani 1 1 d .
H13 H 0.6896 -0.3131 0.0958 0.032 Uiso 1 1 calc R
C14 C 0.6846(2) -0.20721(18) 0.27254(16) 0.0253(4) Uani 1 1 d .
H14 H 0.6788 -0.2910 0.3169 0.030 Uiso 1 1 calc R
C15 C 0.6861(2) -0.07200(17) 0.33995(15) 0.0226(4) Uani 1 1 d .
H15 H 0.6793 -0.0646 0.4297 0.027 Uiso 1 1 calc R
C16 C 0.5262(2) 0.22560(16) 0.30303(14) 0.0200(4) Uani 1 1 d .
C17 C 0.3646(2) 0.12095(17) 0.31960(14) 0.0219(4) Uani 1 1 d .
H17 H 0.3620 0.0301 0.3519 0.026 Uiso 1 1 calc R
C18 C 0.2084(2) 0.14841(18) 0.28935(15) 0.0244(4) Uani 1 1 d .
H18 H 0.0996 0.0767 0.3015 0.029 Uiso 1 1 calc R
C19 C 0.2100(2) 0.28072(19) 0.24112(15) 0.0250(4) Uani 1 1 d .
H19 H 0.1033 0.3007 0.2220 0.030 Uiso 1 1 calc R
C20 C 0.3692(2) 0.38303(17) 0.22130(15) 0.0255(4) Uani 1 1 d .
H20 H 0.3706 0.4722 0.1863 0.031 Uiso 1 1 calc R
C21 C 0.5260(2) 0.35623(17) 0.25212(15) 0.0230(4) Uani 1 1 d .
H21 H 0.6342 0.4274 0.2385 0.028 Uiso 1 1 calc R

loop_
_atom_site_aniso_label
_atom_site_aniso_U_11
_atom_site_aniso_U_22
_atom_site_aniso_U_33
_atom_site_aniso_U_23
_atom_site_aniso_U_13
_atom_site_aniso_U_12
O1 0.0249(7) 0.0215(6) 0.0253(6) 0.0030(4) 0.0018(5) 0.0013(5)
N2 0.0191(7) 0.0197(7) 0.0205(7) 0.0036(5) 0.0032(5) 0.0081(5)
C3 0.0253(9) 0.0275(8) 0.0246(8) 0.0066(6) 0.0043(6) 0.0093(7)
C4 0.0252(9) 0.0305(9) 0.0264(8) 0.0059(6) 0.0046(6) 0.0107(7)
C5 0.0197(9) 0.0192(8) 0.0250(8) 0.0027(6) 0.0019(6) 0.0041(6)
C6 0.0196(8) 0.0179(8) 0.0240(8) 0.0023(6) 0.0018(6) 0.0027(6)
C7 0.0201(8) 0.0228(8) 0.0235(8) 0.0043(6) 0.0029(6) 0.0070(6)
C8 0.0251(9) 0.0199(8) 0.0218(8) 0.0025(6) 0.0039(6) 0.0088(6)
C9 0.0198(8) 0.0174(7) 0.0224(8) 0.0060(6) 0.0062(6) 0.0059(6)
C10 0.0134(8) 0.0212(8) 0.0241(8) 0.0045(6) 0.0041(6) 0.0063(6)
C11 0.0222(9) 0.0254(8) 0.0254(8) 0.0075(6) 0.0074(6) 0.0079(7)
C12 0.0265(9) 0.0319(9) 0.0264(8) 0.0009(7) 0.0105(7) 0.0082(7)
C13 0.0200(9) 0.0240(8) 0.0356(9) -0.0021(7) 0.0077(7) 0.0081(7)
C14 0.0210(9) 0.0196(8) 0.0339(9) 0.0056(6) 0.0023(6) 0.0075(6)
C15 0.0217(8) 0.0218(8) 0.0232(8) 0.0050(6) 0.0034(6) 0.0070(6)
C16 0.0238(9) 0.0191(8) 0.0170(7) 0.0018(5) 0.0034(6) 0.0089(6)
C17 0.0243(9) 0.0220(8) 0.0219(8) 0.0073(6) 0.0055(6) 0.0106(7)
C18 0.0228(9) 0.0272(8) 0.0239(8) 0.0051(6) 0.0068(6) 0.0091(7)
C19 0.0271(9) 0.0292(8) 0.0227(8) 0.0012(6) 0.0021(6) 0.0177(7)
C20 0.0338(10) 0.0190(8) 0.0241(8) 0.0032(6) 0.0012(7) 0.0129(7)
C21 0.0267(9) 0.0178(8) 0.0230(8) 0.0033(6) 0.0038(6) 0.0074(7)

loop_
_atom_type_symbol
_atom_type_description
_atom_type_scat_dispersion_real
_atom_type_scat_dispersion_imag
_atom_type_scat_source
C C 0.0033 0.0016 'International Tables Vol C Tables 4.2.6.8 and 6.1.1.4'
H H 0.0000 0.0000 'International Tables Vol C Tables 4.2.6.8 and 6.1.1.4'
N N 0.0061 0.0033 'International Tables Vol C Tables 4.2.6.8 and 6.1.1.4'
O O 0.0106 0.0060 'International Tables Vol C Tables 4.2.6.8 and 6.1.1.4'

loop_
_geom_angle_atom_site_label_1
_geom_angle_atom_site_label_2
_geom_angle_atom_site_label_3
_geom_angle
C5 O1 C6 59.53(10)
C9 N2 C7 118.26(12)
C9 N2 C8 116.37(12)
C7 N2 C8 90.70(12)
C5 C3 C4 58.46(11)
C5 C3 H3A 117.9
C4 C3 H3A 117.9
C5 C3 H3B 117.9
C4 C3 H3B 117.9
H3A C3 H3B 115.1
C5 C4 C3 58.28(11)
C5 C4 H4A 117.9
C3 C4 H4A 117.9
C5 C4 H4B 117.9
C3 C4 H4B 117.9
H4A C4 H4B 115.1
C6 C5 O1 60.61(10)
C6 C5 C3 143.34(15)
O1 C5 C3 131.24(14)
C6 C5 C4 141.17(15)
O1 C5 C4 131.85(14)
C3 C5 C4 63.26(12)
C5 C6 O1 59.86(10)
C5 C6 C7 131.41(14)
O1 C6 C7 126.57(14)
C5 C6 C8 129.35(14)
O1 C6 C8 125.37(13)
C7 C6 C8 88.68(12)
N2 C7 C6 86.70(12)
N2 C7 H7A 114.2
C6 C7 H7A 114.2
N2 C7 H7B 114.2
C6 C7 H7B 114.2
H7A C7 H7B 111.4
N2 C8 C6 86.66(12)
N2 C8 H8A 114.2
C6 C8 H8A 114.2
N2 C8 H8B 114.2
C6 C8 H8B 114.2
H8A C8 H8B 111.4
N2 C9 C16 108.18(12)
N2 C9 C10 110.86(12)
C16 C9 C10 112.33(13)
N2 C9 H9 108.5
C16 C9 H9 108.5
C10 C9 H9 108.5
C15 C10 C11 118.76(15)
C15 C10 C9 122.03(13)
C11 C10 C9 119.21(13)
C12 C11 C10 120.74(15)
C12 C11 H11 119.6
C10 C11 H11 119.6
C11 C12 C13 120.05(15)
C11 C12 H12 120.0
C13 C12 H12 120.0
C14 C13 C12 119.60(15)
C14 C13 H13 120.2
C12 C13 H13 120.2
C13 C14 C15 120.40(15)
C13 C14 H14 119.8
C15 C14 H14 119.8
C10 C15 C14 120.45(14)
C10 C15 H15 119.8
C14 C15 H15 119.8
C21 C16 C17 118.69(15)
C21 C16 C9 120.63(14)
C17 C16 C9 120.58(13)
C18 C17 C16 120.66(14)
C18 C17 H17 119.7
C16 C17 H17 119.7
C17 C18 C19 120.32(15)
C17 C18 H18 119.8
C19 C18 H18 119.8
C20 C19 C18 119.24(16)
C20 C19 H19 120.4
C18 C19 H19 120.4
C21 C20 C19 120.56(14)
C21 C20 H20 119.7
C19 C20 H20 119.7
C20 C21 C16 120.50(15)
C20 C21 H21 119.8
C16 C21 H21 119.8

loop_
_geom_bond_atom_site_label_1
_geom_bond_atom_site_label_2
_geom_bond_distance
O1 C5 1.4403(19)
O1 C6 1.4512(19)
N2 C9 1.4613(19)
N2 C7 1.493(2)
N2 C8 1.4931(19)
C3 C5 1.466(2)
C3 C4 1.539(3)
C3 H3A 0.9900
C3 H3B 0.9900
C4 C5 1.468(2)
C4 H4A 0.9900
C4 H4B 0.9900
C5 C6 1.436(2)
C6 C7 1.519(2)
C6 C8 1.520(2)
C7 H7A 0.9900
C7 H7B 0.9900
C8 H8A 0.9900
C8 H8B 0.9900
C9 C16 1.516(2)
C9 C10 1.524(2)
C9 H9 1.0000
C10 C15 1.390(2)
C10 C11 1.392(2)
C11 C12 1.387(2)
C11 H11 0.9500
C12 C13 1.390(3)
C12 H12 0.9500
C13 C14 1.378(2)
C13 H13 0.9500
C14 C15 1.392(2)
C14 H14 0.9500
C15 H15 0.9500
C16 C21 1.395(2)
C16 C17 1.398(2)
C17 C18 1.384(2)
C17 H17 0.9500
C18 C19 1.393(2)
C18 H18 0.9500
C19 C20 1.388(2)
C19 H19 0.9500
C20 C21 1.387(2)
C20 H20 0.9500
C21 H21 0.9500

loop_
_geom_torsion_atom_site_label_1
_geom_torsion_atom_site_label_2
_geom_torsion_atom_site_label_3
_geom_torsion_atom_site_label_4
_geom_torsion
C6 O1 C5 C3 136.9(2)
C6 O1 C5 C4 -134.1(2)
C4 C3 C5 C6 -141.6(3)
C4 C3 C5 O1 123.49(19)
C3 C4 C5 C6 143.8(2)
C3 C4 C5 O1 -122.7(2)
C3 C5 C6 O1 -120.7(2)
C4 C5 C6 O1 121.4(2)
O1 C5 C6 C7 113.98(19)
C3 C5 C6 C7 -6.7(3)
C4 C5 C6 C7 -124.6(2)
O1 C5 C6 C8 -112.92(17)
C3 C5 C6 C8 126.4(2)
C4 C5 C6 C8 8.5(3)
C5 O1 C6 C7 -121.44(18)
C5 O1 C6 C8 119.14(18)
C9 N2 C7 C6 141.10(12)
C8 N2 C7 C6 20.38(11)
C5 C6 C7 N2 125.61(17)
O1 C6 C7 N2 -154.74(14)
C8 C6 C7 N2 -20.01(11)
C9 N2 C8 C6 -142.69(13)
C7 N2 C8 C6 -20.37(11)
C5 C6 C8 N2 -126.78(16)
O1 C6 C8 N2 155.60(14)
C7 C6 C8 N2 20.00(11)
C7 N2 C9 C16 -161.77(12)
C8 N2 C9 C16 -55.40(16)
C7 N2 C9 C10 74.64(16)
C8 N2 C9 C10 -178.98(13)
N2 C9 C10 C15 13.4(2)
C16 C9 C10 C15 -107.80(16)
N2 C9 C10 C11 -167.07(13)
C16 C9 C10 C11 71.76(17)
C15 C10 C11 C12 0.3(2)
C9 C10 C11 C12 -179.27(15)
C10 C11 C12 C13 -0.8(3)
C11 C12 C13 C14 0.3(3)
C12 C13 C14 C15 0.5(2)
C11 C10 C15 C14 0.6(2)
C9 C10 C15 C14 -179.88(14)
C13 C14 C15 C10 -1.0(2)
N2 C9 C16 C21 114.19(15)
C10 C9 C16 C21 -123.11(15)
N2 C9 C16 C17 -62.05(17)
C10 C9 C16 C17 60.65(18)
C21 C16 C17 C18 -1.7(2)
C9 C16 C17 C18 174.63(13)
C16 C17 C18 C19 0.4(2)
C17 C18 C19 C20 1.3(2)
C18 C19 C20 C21 -1.6(2)
C19 C20 C21 C16 0.3(2)
C17 C16 C21 C20 1.4(2)
C9 C16 C21 C20 -174.95(13)
